data_2105736
loop_
_publ_author_name
'Durka, Krzysztof'
'Luli\'nski, Sergiusz'
'Jarzembska, Katarzyna N.'
'Smetek, Jaromir'
'Serwatowski, Janusz'
'Wo\'zniak, Krzysztof'

_publ_section_title
;
 Competition between hydrogen and halogen bonding in the structures of
 5,10-dihydroxy-5,10-dihydroboranthrenes
;
_journal_coeditor_code BI5017
_journal_issue 1
_journal_name_full 'Acta Crystallographica Section B'
_journal_page_first 157
_journal_page_last 171
_journal_paper_doi 10.1107/S2052520613034987
_journal_volume 70
_journal_year 2014
_chemical_formula_moiety 'C12 H10 B2 O2'
_chemical_formula_sum 'C12 H10 B2 O2'
_chemical_formula_weight 207.82
_space_group_crystal_system orthorhombic
_space_group_IT_number 19
_space_group_name_Hall 'P 2ac 2ab'
_space_group_name_H-M_alt 'P 21 21 21'
_symmetry_space_group_name_Hall 'P 2ac 2ab'
_symmetry_space_group_name_H-M 'P 21 21 21'
_atom_sites_solution_hydrogens geom
_audit_creation_method SHELXL-2013
_cell_angle_alpha 90
_cell_angle_beta 90
_cell_angle_gamma 90
_cell_formula_units_Z 4
_cell_length_a 4.8645(4)
_cell_length_b 13.0540(11)
_cell_length_c 15.5080(14)
_cell_measurement_reflns_used 2772
_cell_measurement_temperature 100.0(10)
_cell_measurement_theta_max 34.3422
_cell_measurement_theta_min 2.0356
_cell_volume 984.78(15)
_computing_cell_refinement CrysAlisPro
_computing_data_collection 'CrysAlisPro (Agilent, 2011)'
_computing_data_reduction CrysAlisPro
_computing_molecular_graphics 'SHELXTL (Bruker, 2011)'
_computing_publication_material SHELXL-2013
_computing_structure_refinement SHELXL-2013
_computing_structure_solution 'SHELXS-2013 (Sheldrick, 2008)'
_diffrn_ambient_temperature 100.0(10)
_diffrn_measured_fraction_theta_full 1.000
_diffrn_measured_fraction_theta_max 1.000
_diffrn_measurement_device_type 'KUMA KM4 CCD'
_diffrn_measurement_method '\w scans'
_diffrn_radiation_monochromator graphite
_diffrn_radiation_source 'fine-focus sealed tube'
_diffrn_radiation_type MoK\a
_diffrn_radiation_wavelength 0.71073
_diffrn_reflns_av_R_equivalents 0.0793
_diffrn_reflns_limit_h_max 6
_diffrn_reflns_limit_h_min -6
_diffrn_reflns_limit_k_max 16
_diffrn_reflns_limit_k_min -16
_diffrn_reflns_limit_l_max 19
_diffrn_reflns_limit_l_min -19
_diffrn_reflns_number 10703
_diffrn_reflns_theta_full 25.242
_diffrn_reflns_theta_max 26.718
_diffrn_reflns_theta_min 2.039
_diffrn_standards_number 0
_exptl_absorpt_coefficient_mu 0.090
_exptl_absorpt_correction_T_max 1.000
_exptl_absorpt_correction_T_min 0.428
_exptl_absorpt_correction_type multi-scan
_exptl_absorpt_process_details 'CrysAlisPro (Agilent, 2011)'
_exptl_crystal_colour colourless
_exptl_crystal_density_diffrn 1.402
_exptl_crystal_description unspecified
_exptl_crystal_F_000 432
_exptl_crystal_size_max 0.10
_exptl_crystal_size_mid 0.07
_exptl_crystal_size_min 0.06
_refine_diff_density_max 1.009
_refine_diff_density_min -0.357
_refine_ls_extinction_method none
_refine_ls_goodness_of_fit_ref 1.048
_refine_ls_hydrogen_treatment constr
_refine_ls_matrix_type full
_refine_ls_number_parameters 145
_refine_ls_number_reflns 2096
_refine_ls_number_restraints 0
_refine_ls_restrained_S_all 1.048
_refine_ls_R_factor_all 0.1131
_refine_ls_R_factor_gt 0.0814
_refine_ls_shift/su_max 0.000
_refine_ls_shift/su_mean 0.000
_refine_ls_structure_factor_coef Fsqd
_refine_ls_weighting_details 'w=1/[\s^2^(Fo^2^)+(0.1435P)^2^] where P=(Fo^2^+2Fc^2^)/3'
_refine_ls_weighting_scheme calc
_refine_ls_wR_factor_gt 0.1949
_refine_ls_wR_factor_ref 0.2204
_reflns_number_gt 1474
_reflns_number_total 2096
_reflns_threshold_expression I>2\s(I)
_cod_data_source_file bi5017sup1.cif
_cod_data_source_block I
_cod_database_code 2105736
_shelx_space_group_comment
;
The symmetry employed for this shelxl refinement is uniquely defined
by the following loop, which should always be used as a source of
symmetry information in preference to the above space-group names.
They are only intended as comments.
;

loop_
_space_group_symop_operation_xyz
'x, y, z'
'-x+1/2, -y, z+1/2'
'-x, y+1/2, -z+1/2'
'x+1/2, -y+1/2, -z'

loop_
_atom_site_type_symbol
_atom_site_label
_atom_site_fract_x
_atom_site_fract_y
_atom_site_fract_z
_atom_site_U_iso_or_equiv
_atom_site_adp_type
_atom_site_calc_flag
_atom_site_occupancy
O O1 0.1682(7) -0.0445(2) 0.1511(2) 0.0184(9) Uani d 1
H H1 0.0527 -0.0835 0.1745 0.028 Uiso calc 1
O O2 0.3250(7) 0.3186(2) 0.3511(2) 0.0179(9) Uani d 1
H H2 0.4369 0.3585 0.3271 0.027 Uiso calc 1
C C1 0.4681(10) 0.2116(3) 0.2182(3) 0.0133(11) Uani d 1
C C6 0.6646(10) 0.2813(3) 0.1865(3) 0.0165(12) Uani d 1
H H6 0.6955 0.3433 0.2172 0.020 Uiso calc 1
C C2 0.4211(10) 0.1204(3) 0.1699(3) 0.0145(11) Uani d 1
C C5 0.8128(10) 0.2629(4) 0.1130(3) 0.0177(12) Uani d 1
H H5 0.9462 0.3111 0.0941 0.021 Uiso calc 1
C C7 0.0223(10) 0.0630(4) 0.2834(3) 0.0140(11) Uani d 1
C C3 0.5728(11) 0.1040(3) 0.0947(3) 0.0163(11) Uani d 1
H H3 0.5418 0.0434 0.0621 0.020 Uiso calc 1
B B1 0.1955(12) 0.0431(4) 0.1996(3) 0.0124(12) Uani d 1
C C8 0.0723(10) 0.1538(4) 0.3317(3) 0.0133(11) Uani d 1
B B2 0.2994(12) 0.2310(4) 0.3027(4) 0.0133(12) Uani d 1
C C12 -0.1792(10) -0.0060(3) 0.3131(3) 0.0132(11) Uani d 1
H H12 -0.2132 -0.0672 0.2816 0.016 Uiso calc 1
C C4 0.7681(10) 0.1739(4) 0.0662(3) 0.0191(12) Uani d 1
H H4 0.8701 0.1609 0.0152 0.023 Uiso calc 1
C C9 -0.0806(11) 0.1702(4) 0.4075(3) 0.0188(12) Uani d 1
H H9 -0.0463 0.2298 0.4410 0.023 Uiso calc 1
C C11 -0.3292(10) 0.0135(4) 0.3875(3) 0.0189(12) Uani d 1
H H11 -0.4658 -0.0336 0.4061 0.023 Uiso calc 1
C C10 -0.2796(11) 0.1015(3) 0.4345(3) 0.0176(11) Uani d 1
H H10 -0.3822 0.1149 0.4854 0.021 Uiso calc 1

loop_
_atom_site_aniso_label
_atom_site_aniso_U_11
_atom_site_aniso_U_22
_atom_site_aniso_U_33
_atom_site_aniso_U_12
_atom_site_aniso_U_13
_atom_site_aniso_U_23
O1 0.0199(19) 0.0110(17) 0.024(2) -0.0029(14) 0.0026(17) -0.0019(15)
O2 0.0195(18) 0.0128(17) 0.021(2) -0.0004(15) 0.0021(16) 0.0000(14)
C1 0.012(2) 0.012(2) 0.016(3) 0.0027(18) -0.002(2) -0.002(2)
C6 0.014(2) 0.010(2) 0.025(3) 0.003(2) -0.004(2) 0.004(2)
C2 0.017(3) 0.012(2) 0.015(2) 0.005(2) -0.004(2) -0.0024(19)
C5 0.015(2) 0.016(3) 0.022(3) -0.003(2) -0.003(2) 0.005(2)
C7 0.016(2) 0.009(2) 0.017(3) 0.0034(19) -0.005(2) 0.001(2)
C3 0.019(2) 0.014(3) 0.016(3) 0.000(2) -0.003(2) 0.001(2)
B1 0.014(3) 0.007(2) 0.016(3) 0.006(2) -0.002(2) -0.002(2)
C8 0.013(2) 0.010(2) 0.017(3) 0.0027(19) -0.001(2) -0.001(2)
B2 0.013(3) 0.008(2) 0.019(3) 0.000(2) -0.002(2) 0.003(2)
C12 0.013(2) 0.005(2) 0.021(3) 0.000(2) 0.001(2) 0.001(2)
C4 0.016(3) 0.023(3) 0.018(3) 0.003(2) 0.004(2) 0.004(2)
C9 0.023(3) 0.010(2) 0.023(3) 0.004(2) 0.002(2) -0.004(2)
C11 0.020(3) 0.013(2) 0.024(3) 0.000(2) 0.002(2) 0.004(2)
C10 0.019(3) 0.018(2) 0.016(3) 0.004(2) 0.003(2) -0.002(2)

loop_
_atom_type_symbol
_atom_type_description
_atom_type_scat_dispersion_real
_atom_type_scat_dispersion_imag
_atom_type_scat_source
C C 0.0033 0.0016 'International Tables Vol C Tables 4.2.6.8 and 6.1.1.4'
H H 0.0000 0.0000 'International Tables Vol C Tables 4.2.6.8 and 6.1.1.4'
B B 0.0013 0.0007 'International Tables Vol C Tables 4.2.6.8 and 6.1.1.4'
O O 0.0106 0.0060 'International Tables Vol C Tables 4.2.6.8 and 6.1.1.4'

loop_
_geom_angle_atom_site_label_1
_geom_angle_atom_site_label_2
_geom_angle_atom_site_label_3
_geom_angle
C6 C1 C2 117.7(5)
C6 C1 B2 122.9(4)
C2 C1 B2 119.4(4)
C5 C6 C1 122.3(5)
C3 C2 C1 118.8(4)
C3 C2 B1 121.3(4)
C1 C2 B1 119.8(4)
C6 C5 C4 120.0(5)
C12 C7 C8 118.7(4)
C12 C7 B1 122.6(4)
C8 C7 B1 118.8(4)
C4 C3 C2 121.7(5)
O1 B1 C2 116.4(4)
O1 B1 C7 122.5(4)
C2 B1 C7 121.0(4)
C9 C8 C7 118.4(4)
C9 C8 B2 121.1(4)
C7 C8 B2 120.5(4)
O2 B2 C8 116.4(4)
O2 B2 C1 123.0(4)
C8 B2 C1 120.4(4)
C11 C12 C7 121.3(4)
C5 C4 C3 119.5(5)
C10 C9 C8 121.6(5)
C10 C11 C12 119.9(5)
C11 C10 C9 120.1(5)

loop_
_geom_bond_atom_site_label_1
_geom_bond_atom_site_label_2
_geom_bond_distance
O1 B1 1.375(6)
O2 B2 1.373(6)
C1 C6 1.408(7)
C1 C2 1.426(6)
C1 B2 1.567(7)
C6 C5 1.370(7)
C2 C3 1.397(7)
C2 B1 1.560(7)
C5 C4 1.386(7)
C7 C12 1.409(7)
C7 C8 1.423(7)
C7 B1 1.570(7)
C3 C4 1.390(7)
C8 C9 1.408(7)
C8 B2 1.562(7)
C12 C11 1.389(7)
C9 C10 1.385(7)
C11 C10 1.382(7)

loop_
_geom_torsion_atom_site_label_1
_geom_torsion_atom_site_label_2
_geom_torsion_atom_site_label_3
_geom_torsion_atom_site_label_4
_geom_torsion
C2 C1 C6 C5 -1.5(7)
B2 C1 C6 C5 179.3(4)
C6 C1 C2 C3 0.8(7)
B2 C1 C2 C3 -180.0(4)
C6 C1 C2 B1 -177.0(4)
B2 C1 C2 B1 2.3(6)
C1 C6 C5 C4 1.1(7)
C1 C2 C3 C4 0.2(7)
B1 C2 C3 C4 177.9(5)
C3 C2 B1 O1 4.2(7)
C1 C2 B1 O1 -178.1(4)
C3 C2 B1 C7 -179.0(4)
C1 C2 B1 C7 -1.3(7)
C12 C7 B1 O1 -2.2(7)
C8 C7 B1 O1 177.3(4)
C12 C7 B1 C2 -178.7(4)
C8 C7 B1 C2 0.7(6)
C12 C7 C8 C9 0.5(7)
B1 C7 C8 C9 -178.9(4)
C12 C7 C8 B2 178.3(4)
B1 C7 C8 B2 -1.2(6)
C9 C8 B2 O2 -5.0(7)
C7 C8 B2 O2 177.3(4)
C9 C8 B2 C1 179.9(5)
C7 C8 B2 C1 2.2(7)
C6 C1 B2 O2 1.7(7)
C2 C1 B2 O2 -177.5(5)
C6 C1 B2 C8 176.5(4)
C2 C1 B2 C8 -2.8(6)
C8 C7 C12 C11 0.5(7)
B1 C7 C12 C11 180.0(4)
C6 C5 C4 C3 -0.1(7)
C2 C3 C4 C5 -0.6(7)
C7 C8 C9 C10 -1.4(7)
B2 C8 C9 C10 -179.1(5)
C7 C12 C11 C10 -0.8(7)
C12 C11 C10 C9 0.0(7)
C8 C9 C10 C11 1.1(8)
